data_7211679
loop_
_publ_author_name
'Adam, Martin S.'
'Parkin, Andrew'
'Thomas, Lynne H.'
'Wilson, Chick C.'

_publ_section_title
;
 Bifurcated hydrogen-bonded synthons in molecular complexes of picolines
 with chloranilic acid
;
_journal_issue 3
_journal_name_full CrystEngComm
_journal_page_first 917
_journal_paper_doi 10.1039/b912539f
_journal_volume 12
_journal_year 2010
_chemical_formula_moiety '(C6 Cl2 O4), 2(C6 N1 H8)'
_chemical_formula_sum 'C18 H16 Cl2 N2 O4'
_chemical_formula_weight 395.24
_chemical_name_common 'bis (4-picoline) chloranilate'
_chemical_name_systematic 'bis (4-picoline) chloranilate'
_space_group_IT_number 14
_symmetry_cell_setting monoclinic
_symmetry_space_group_name_Hall '-P 2ybc'
_symmetry_space_group_name_H-M 'P 1 21/c 1'
_atom_sites_solution_hydrogens difmap
_atom_sites_solution_primary direct
_cell_angle_alpha 90
_cell_angle_beta 96.56(3)
_cell_angle_gamma 90
_cell_formula_units_Z 2
_cell_length_a 8.037(5)
_cell_length_b 6.099(3)
_cell_length_c 17.679(8)
_cell_measurement_reflns_used 0
_cell_measurement_temperature 200
_cell_measurement_theta_max 0
_cell_measurement_theta_min 0
_cell_volume 860.9(8)
_computing_cell_refinement 'CrystalClear 1.4.0 (Rigaku, 2008)'
_computing_data_collection 'CrystalClear 1.4.0 (Rigaku, 2008)'
_computing_data_reduction 'CrystalClear 1.4.0 (Rigaku, 2008)'
_computing_molecular_graphics 'CAMERON (Watkin et al., 1996)'
_computing_publication_material 'WINGX (Farrugia, 1999)'
_computing_structure_refinement 'WINGX (Farrugia, 1999)'
_computing_structure_solution 'SIR92 (Altomare et al., 1994)'
_diffrn_ambient_temperature 200
_diffrn_measured_fraction_theta_full 0.977
_diffrn_measured_fraction_theta_max 0.973
_diffrn_measurement_device_type
;
'Rigaku R-AXIS RAPID IP Image Plate diffractometer'
;
_diffrn_measurement_method \w
_diffrn_radiation_monochromator graphite
_diffrn_radiation_type 'Mo K\a'
_diffrn_radiation_wavelength 0.71073
_diffrn_reflns_av_R_equivalents 0.0613
_diffrn_reflns_limit_h_max 10
_diffrn_reflns_limit_h_min -9
_diffrn_reflns_limit_k_max 7
_diffrn_reflns_limit_k_min -7
_diffrn_reflns_limit_l_max 22
_diffrn_reflns_limit_l_min -22
_diffrn_reflns_number 8229
_diffrn_reflns_theta_full 25.816
_diffrn_reflns_theta_max 27.464
_diffrn_reflns_theta_min 3.246
_diffrn_standards_number 0
_exptl_absorpt_coefficient_mu 0.405
_exptl_absorpt_correction_T_max 0.9222
_exptl_absorpt_correction_T_min 0.9222
_exptl_absorpt_correction_type empirical
_exptl_crystal_colour 'dark red'
_exptl_crystal_density_diffrn 1.525
_exptl_crystal_description block
_exptl_crystal_F_000 408
_exptl_crystal_size_max 0.20
_exptl_crystal_size_mid 0.20
_exptl_crystal_size_min 0.20
_refine_diff_density_max 0.247
_refine_diff_density_min -0.275
_refine_ls_goodness_of_fit_ref 1.045
_refine_ls_hydrogen_treatment refall
_refine_ls_matrix_type full
_refine_ls_number_parameters 150
_refine_ls_number_reflns 1916
_refine_ls_number_restraints 0
_refine_ls_R_factor_all 0.0758
_refine_ls_R_factor_gt 0.0437
_refine_ls_shift/su_max 0
_refine_ls_structure_factor_coef Fsqd
_refine_ls_weighting_details 'calc w=1/[\s^2^(Fo^2^)+(0.0328P)^2^+0.4476P] where P=(Fo^2^+2Fc^2^)/3'
_refine_ls_weighting_scheme calc
_refine_ls_wR_factor_all 0.0539
_refine_ls_wR_factor_ref 0.0539
_reflns_limit_h_max 10
_reflns_limit_h_min -10
_reflns_limit_k_max 7
_reflns_limit_k_min 0
_reflns_limit_l_max 22
_reflns_limit_l_min 0
_reflns_number_gt 1315
_reflns_number_total 1916
_reflns_threshold_expression >2\s(I)
_cod_data_source_file b912539f.txt
_cod_data_source_block 4pic_2_1_200K
_cod_depositor_comments
;
The following automatic conversions were performed:

'_symmetry_cell_setting' value 'Monoclinic' changed to 'monoclinic'
according to /home/saulius/struct/CIF-dictionaries/cif_core.dic
dictionary named 'cif_core.dic' version 2.4.2 from 2011-04-26.

Automatic conversion script
Id: cif_fix_values 1891 2012-01-12 08:04:46Z andrius 
;
_cod_original_cell_volume 861.0(7)
_cod_original_sg_symbol_H-M 'P 1 21/c 1 '
_cod_database_code 7211679

loop_
_symmetry_equiv_pos_as_xyz
'x, y, z'
'-x, y+1/2, -z+1/2'
'-x, -y, -z'
'x, -y-1/2, z-1/2'

loop_
_atom_site_label
_atom_site_fract_x
_atom_site_fract_y
_atom_site_fract_z
_atom_site_U_iso_or_equiv
_atom_site_adp_type
_atom_site_calc_flag
_atom_site_occupancy
_atom_site_type_symbol
C1 0.4256(3) -0.0657(4) 0.92443(12) 0.0269(5) Uani d 1 C
C2 0.5414(3) 0.1370(3) 0.93742(12) 0.0268(5) Uani d 1 C
C3 0.6101(3) 0.1848(3) 1.01168(13) 0.0280(5) Uani d 1 C
Cl1 0.73784(9) 0.41563(10) 1.02586(3) 0.0373(2) Uani d 1 Cl
O2 0.5642(2) 0.2438(3) 0.87939(9) 0.0345(4) Uani d 1 O
O1 0.3713(2) -0.1073(3) 0.85698(9) 0.0361(5) Uani d 1 O
C6 0.1078(3) 0.4924(4) 0.65602(13) 0.0314(6) Uani d 1 C
C7 0.1676(4) 0.5701(4) 0.72785(14) 0.0357(6) Uani d 1 C
C8 0.2745(4) 0.4469(4) 0.77542(14) 0.0385(6) Uani d 1 C
N1 0.3235(3) 0.2488(4) 0.75360(12) 0.0377(5) Uani d 1 N
C4 0.2701(4) 0.1676(4) 0.68460(14) 0.0375(6) Uani d 1 C
C5 0.1628(4) 0.2874(4) 0.63540(14) 0.0357(6) Uani d 1 C
C9 -0.0068(4) 0.6287(5) 0.60225(18) 0.0455(7) Uani d 1 C
H7 0.133(3) 0.700(4) 0.7451(14) 0.041(7) Uiso d 1 H
H8 0.321(3) 0.489(4) 0.8241(14) 0.037(7) Uiso d 1 H
H4 0.313(3) 0.021(4) 0.6718(14) 0.043(7) Uiso d 1 H
H5 0.124(4) 0.229(4) 0.5871(15) 0.048(8) Uiso d 1 H
H91 -0.052(5) 0.757(7) 0.629(2) 0.115(15) Uiso d 1 H
H93 0.056(5) 0.690(6) 0.565(2) 0.077(11) Uiso d 1 H
H92 -0.083(5) 0.543(6) 0.572(2) 0.094(13) Uiso d 1 H
H1 0.396(5) 0.166(5) 0.790(2) 0.083(11) Uiso d 1 H

loop_
_atom_site_aniso_label
_atom_site_aniso_U_11
_atom_site_aniso_U_22
_atom_site_aniso_U_33
_atom_site_aniso_U_12
_atom_site_aniso_U_13
_atom_site_aniso_U_23
C1 0.0288(15) 0.0259(11) 0.0259(12) 0.0060(10) 0.0032(9) -0.0010(9)
C2 0.0270(15) 0.0260(11) 0.0279(12) 0.0076(9) 0.0059(10) 0.0012(9)
C3 0.0276(15) 0.0253(11) 0.0311(12) -0.0006(10) 0.0038(10) 0.0003(9)
Cl1 0.0428(4) 0.0321(3) 0.0369(3) -0.0082(3) 0.0042(3) -0.0024(2)
O2 0.0392(12) 0.0360(9) 0.0287(9) -0.0017(8) 0.0057(7) 0.0078(7)
O1 0.0471(13) 0.0352(9) 0.0249(9) -0.0019(8) -0.0007(7) -0.0019(7)
C6 0.0277(16) 0.0355(12) 0.0316(12) -0.0030(10) 0.0067(10) 0.0023(10)
C7 0.0428(18) 0.0310(13) 0.0349(13) 0.0008(12) 0.0122(11) -0.0037(11)
C8 0.0442(18) 0.0477(16) 0.0240(13) -0.0055(13) 0.0052(11) -0.0045(11)
N1 0.0416(16) 0.0406(12) 0.0312(11) 0.0070(10) 0.0055(10) 0.0049(9)
C4 0.0449(19) 0.0330(14) 0.0359(14) 0.0039(12) 0.0105(12) -0.0018(11)
C5 0.0397(18) 0.0403(14) 0.0271(13) -0.0013(12) 0.0032(11) -0.0054(11)
C9 0.039(2) 0.0521(18) 0.0447(17) 0.0059(14) 0.0030(14) 0.0136(14)

loop_
_atom_type_symbol
_atom_type_description
_atom_type_scat_dispersion_real
_atom_type_scat_dispersion_imag
_atom_type_scat_source
C C 0.0033 0.0016 'International Tables Vol C Tables 4.2.6.8 and 6.1.1.4'
H H 0 0 'International Tables Vol C Tables 4.2.6.8 and 6.1.1.4'
Cl Cl 0.1484 0.1585 'International Tables Vol C Tables 4.2.6.8 and 6.1.1.4'
N N 0.0061 0.0033 'International Tables Vol C Tables 4.2.6.8 and 6.1.1.4'
O O 0.0106 0.006 'International Tables Vol C Tables 4.2.6.8 and 6.1.1.4'

loop_
_geom_angle_atom_site_label_1
_geom_angle_atom_site_label_2
_geom_angle_atom_site_label_3
_geom_angle
_geom_angle_site_symmetry_1
_geom_angle_site_symmetry_3
O1 C1 C3 125.7(2) . 3_657
O1 C1 C2 116.3(2) . .
C3 C1 C2 118.00(19) 3_657 .
O2 C2 C3 125.9(2) . .
O2 C2 C1 115.95(19) . .
C3 C2 C1 118.2(2) . .
C2 C3 C1 123.7(2) . 3_657
C2 C3 Cl1 117.83(17) . .
C1 C3 Cl1 118.32(17) 3_657 .
C5 C6 C7 117.4(2) . .
C5 C6 C9 121.6(2) . .
C7 C6 C9 121.0(2) . .
C8 C7 C6 120.4(2) . .
C8 C7 H7 118.3(16) . .
C6 C7 H7 121.3(16) . .
N1 C8 C7 120.4(2) . .
N1 C8 H8 114.4(15) . .
C7 C8 H8 125.2(16) . .
C4 N1 C8 121.4(2) . .
C4 N1 H1 121(2) . .
C8 N1 H1 117(2) . .
N1 C4 C5 119.7(2) . .
N1 C4 H4 117.2(14) . .
C5 C4 H4 123.1(14) . .
C4 C5 C6 120.7(2) . .
C4 C5 H5 119.4(16) . .
C6 C5 H5 119.8(16) . .
C6 C9 H91 111(2) . .
C6 C9 H93 108(2) . .
H91 C9 H93 106(3) . .
C6 C9 H92 111(2) . .
H91 C9 H92 118(3) . .
H93 C9 H92 102(3) . .

loop_
_geom_bond_atom_site_label_1
_geom_bond_atom_site_label_2
_geom_bond_site_symmetry_2
_geom_bond_distance
C1 O1 . 1.248(3)
C1 C3 3_657 1.400(3)
C1 C2 . 1.549(3)
C2 O2 . 1.246(3)
C2 C3 . 1.396(3)
C3 C1 3_657 1.400(3)
C3 Cl1 . 1.744(2)
C6 C5 . 1.389(4)
C6 C7 . 1.389(3)
C6 C9 . 1.498(4)
C7 C8 . 1.358(4)
C7 H7 . 0.91(3)
C8 N1 . 1.341(3)
C8 H8 . 0.93(2)
N1 C4 . 1.341(3)
N1 H1 . 0.96(3)
C4 C5 . 1.365(4)
C4 H4 . 0.99(3)
C5 H5 . 0.95(3)
C9 H91 . 1.01(4)
C9 H93 . 0.95(4)
C9 H92 . 0.92(4)

loop_
_geom_hbond_atom_site_label_D
_geom_hbond_atom_site_label_H
_geom_hbond_atom_site_label_A
_geom_hbond_distance_DH
_geom_hbond_distance_HA
_geom_hbond_distance_DA
_geom_hbond_angle_DHA
N1 H1 O1 0.96(3) 2.06(3) 2.836(3) 136(3)
N1 H1 O2 0.96(3) 2.01(3) 2.776(3) 135(3)

loop_
_geom_torsion_atom_site_label_1
_geom_torsion_atom_site_label_2
_geom_torsion_atom_site_label_3
_geom_torsion_atom_site_label_4
_geom_torsion
_geom_torsion_site_symmetry_1
_geom_torsion_site_symmetry_4
O1 C1 C2 O2 2.5(3) . .
C3 C1 C2 O2 -177.1(2) 3_657 .
O1 C1 C2 C3 -177.6(2) . .
C3 C1 C2 C3 2.8(4) 3_657 .
O2 C2 C3 C1 176.9(2) . 3_657
C1 C2 C3 C1 -3.0(4) . 3_657
O2 C2 C3 Cl1 0.8(3) . .
C1 C2 C3 Cl1 -179.08(16) . .
C5 C6 C7 C8 -0.5(4) . .
C9 C6 C7 C8 -178.5(3) . .
C6 C7 C8 N1 0.0(4) . .
C7 C8 N1 C4 0.5(4) . .
C8 N1 C4 C5 -0.4(4) . .
N1 C4 C5 C6 -0.1(4) . .
C7 C6 C5 C4 0.6(4) . .
C9 C6 C5 C4 178.6(3) . .
